data_7214955
loop_
_publ_author_name
'Gao, Jia-Zhen'
'Yang, Jin'
'Liu, Ying-Ying'
'Ma, Jian-Fang'

_publ_section_title
;
 Ten new coordination polymers based on
 3-carboxy-1-(4&#x2032;-carboxybenzyl)-2-oxidopyridinium and different
 N-donor ligands: syntheses, structures, and photoluminescent properties
;
_journal_issue 23
_journal_name_full CrystEngComm
_journal_page_first 8173
_journal_paper_doi 10.1039/c2ce25953b
_journal_volume 14
_journal_year 2012
_chemical_formula_moiety 'C18 H19 N4 O7.50 Zn'
_chemical_formula_sum 'C18 H19 N4 O7.5 Zn'
_chemical_formula_weight 476.74
_chemical_name_systematic
;
?
;
_space_group_IT_number 15
_symmetry_cell_setting monoclinic
_symmetry_space_group_name_Hall '-C 2yc'
_symmetry_space_group_name_H-M 'C 1 2/c 1'
_atom_sites_solution_hydrogens geom
_atom_sites_solution_primary direct
_atom_sites_solution_secondary difmap
_audit_creation_method SHELXL-97
_cell_angle_alpha 90.00
_cell_angle_beta 128.355(18)
_cell_angle_gamma 90.00
_cell_formula_units_Z 8
_cell_length_a 28.951(3)
_cell_length_b 7.6653(3)
_cell_length_c 21.991(4)
_cell_measurement_reflns_used 1617
_cell_measurement_temperature 293(2)
_cell_measurement_theta_max 29.0834
_cell_measurement_theta_min 2.7990
_cell_volume 3827.0(13)
_computing_cell_refinement CrysAlis
_computing_data_collection 'CrysAlis (Oxford Diffraction, 2006)'
_computing_data_reduction CrysAlis
_computing_structure_refinement 'SHELXL-97 (Sheldrick, 2008)'
_computing_structure_solution 'SHELXL-97 (Sheldrick, 2008)'
_diffrn_ambient_temperature 293(2)
_diffrn_detector_area_resol_mean 10.0
_diffrn_measured_fraction_theta_full 0.998
_diffrn_measured_fraction_theta_max 0.998
_diffrn_measurement_device_type 'Oxford Diffraction Gemini R Ultra'
_diffrn_measurement_method '\w scan'
_diffrn_radiation_monochromator graphite
_diffrn_radiation_source 'fine-focus sealed tube'
_diffrn_radiation_type MoK\a
_diffrn_radiation_wavelength 0.71073
_diffrn_reflns_av_R_equivalents 0.0568
_diffrn_reflns_av_sigmaI/netI 0.0821
_diffrn_reflns_limit_h_max 34
_diffrn_reflns_limit_h_min -24
_diffrn_reflns_limit_k_max 7
_diffrn_reflns_limit_k_min -9
_diffrn_reflns_limit_l_max 22
_diffrn_reflns_limit_l_min -26
_diffrn_reflns_number 7966
_diffrn_reflns_theta_full 25.02
_diffrn_reflns_theta_max 25.02
_diffrn_reflns_theta_min 2.80
_exptl_absorpt_coefficient_mu 1.338
_exptl_absorpt_correction_T_max 0.8668
_exptl_absorpt_correction_T_min 0.8453
_exptl_absorpt_correction_type multi-scan
_exptl_absorpt_process_details
;
CrysAlis (Oxford Diffraction, 2006)
;
_exptl_crystal_colour colorless
_exptl_crystal_density_diffrn 1.655
_exptl_crystal_density_method 'not measured'
_exptl_crystal_description block
_exptl_crystal_F_000 1960
_exptl_crystal_size_max 0.13
_exptl_crystal_size_mid 0.12
_exptl_crystal_size_min 0.11
_refine_diff_density_max 0.368
_refine_diff_density_min -0.406
_refine_diff_density_rms 0.073
_refine_ls_extinction_method none
_refine_ls_goodness_of_fit_ref 1.009
_refine_ls_hydrogen_treatment constr
_refine_ls_matrix_type full
_refine_ls_number_parameters 276
_refine_ls_number_reflns 3365
_refine_ls_number_restraints 0
_refine_ls_restrained_S_all 1.009
_refine_ls_R_factor_all 0.0834
_refine_ls_R_factor_gt 0.0491
_refine_ls_shift/su_max 0.001
_refine_ls_shift/su_mean 0.000
_refine_ls_structure_factor_coef Fsqd
_refine_ls_weighting_details 'calc w=1/[\s^2^(Fo^2^)+(0.0270P)^2^+0.0000P] where P=(Fo^2^+2Fc^2^)/3'
_refine_ls_weighting_scheme calc
_refine_ls_wR_factor_gt 0.0813
_refine_ls_wR_factor_ref 0.0925
_reflns_number_gt 2358
_reflns_number_total 3365
_reflns_threshold_expression >2\s(I)
_cod_data_source_file c2ce25953b.txt
_cod_data_source_block Compound-4
_cod_depositor_comments
;
The following automatic conversions were performed:

'_symmetry_cell_setting' value 'Monoclinic' changed to 'monoclinic'
according to
/usr/data/users/saulius/automatic-downloads/retrospective/RSC/lib/dictionaries/cif_core.dic
dictionary named 'cif_core.dic' version 2.4.2 from 2011-04-26.

Automatic conversion script
Id: cif_fix_values 2281 2013-09-26 08:29:07Z andrius 
;
_cod_original_cell_volume 3826.9(13)
_cod_original_sg_symbol_Hall '-c 2yc'
_cod_original_sg_symbol_H-M 'C 2/c'
_cod_original_formula_sum 'C18 H19 N4 O7.50 Zn'
_cod_database_code 7214955

loop_
_symmetry_equiv_pos_as_xyz
'x, y, z'
'-x, y, -z+1/2'
'x+1/2, y+1/2, z'
'-x+1/2, y+1/2, -z+1/2'
'-x, -y, -z'
'x, -y, z-1/2'
'-x+1/2, -y+1/2, -z'
'x+1/2, -y+1/2, z-1/2'

loop_
_atom_site_label
_atom_site_type_symbol
_atom_site_fract_x
_atom_site_fract_y
_atom_site_fract_z
_atom_site_U_iso_or_equiv
_atom_site_adp_type
_atom_site_occupancy
_atom_site_symmetry_multiplicity
_atom_site_calc_flag
_atom_site_refinement_flags
Zn1 Zn 0.09682(2) 1.02688(5) 0.51108(3) 0.03283(16) Uani 1 1 d .
C14 C 0.13909(19) 1.0873(5) 0.6750(3) 0.0348(10) Uani 1 1 d .
C12 C 0.20107(17) 1.1191(4) 0.7034(2) 0.0287(9) Uani 1 1 d .
C11 C 0.24645(19) 1.1164(5) 0.7813(2) 0.0368(10) Uani 1 1 d .
H11 H 0.2383 1.0922 0.8152 0.044 Uiso 1 1 calc R
C10 C 0.3047(2) 1.1489(5) 0.8117(2) 0.0406(11) Uani 1 1 d .
H10 H 0.3351 1.1446 0.8649 0.049 Uiso 1 1 calc R
C9 C 0.31552(19) 1.1866(5) 0.7617(2) 0.0398(11) Uani 1 1 d .
H9 H 0.3539 1.2101 0.7810 0.048 Uiso 1 1 calc R
C13 C 0.21338(17) 1.1571(4) 0.6507(2) 0.0269(9) Uani 1 1 d .
C8 C 0.28598(17) 1.2379(4) 0.6327(2) 0.0334(10) Uani 1 1 d .
H8B H 0.3186 1.3195 0.6598 0.040 Uiso 1 1 calc R
H8A H 0.2524 1.2974 0.5875 0.040 Uiso 1 1 calc R
C5 C 0.30223(16) 1.0852(4) 0.6055(2) 0.0270(9) Uani 1 1 d .
C4 C 0.29763(17) 0.9138(4) 0.6199(2) 0.0330(10) Uani 1 1 d .
H4 H 0.2817 0.8879 0.6448 0.040 Uiso 1 1 calc R
C17 C -0.05690(18) 1.5218(5) 0.2918(2) 0.0445(11) Uani 1 1 d .
H17A H -0.0832 1.5852 0.2971 0.053 Uiso 1 1 calc R
H17B H -0.0800 1.4362 0.2509 0.053 Uiso 1 1 calc R
C6 C 0.32366(18) 1.1200(5) 0.5657(2) 0.0354(10) Uani 1 1 d .
H6 H 0.3264 1.2350 0.5548 0.042 Uiso 1 1 calc R
C7 C 0.34108(18) 0.9881(5) 0.5420(2) 0.0352(10) Uani 1 1 d .
H7 H 0.3547 1.0144 0.5144 0.042 Uiso 1 1 calc R
C2 C 0.33853(16) 0.8156(4) 0.5589(2) 0.0282(9) Uani 1 1 d .
C3 C 0.31644(18) 0.7794(5) 0.5978(2) 0.0344(10) Uani 1 1 d .
H3 H 0.3141 0.6645 0.6093 0.041 Uiso 1 1 calc R
C1 C 0.36245(17) 0.6740(5) 0.5386(2) 0.0321(9) Uani 1 1 d .
C15 C 0.01154(18) 1.2758(5) 0.3774(2) 0.0387(11) Uani 1 1 d .
H17 H 0.0019 1.1969 0.3390 0.046 Uiso 1 1 calc R
C16 C 0.04984(19) 1.3961(5) 0.4841(2) 0.0386(11) Uani 1 1 d .
H18 H 0.0736 1.4146 0.5373 0.046 Uiso 1 1 calc R
C18 C -0.0293(2) 1.6465(5) 0.2701(2) 0.0481(12) Uani 1 1 d .
H19A H -0.0593 1.7181 0.2265 0.058 Uiso 1 1 calc R
H19B H -0.0016 1.7223 0.3134 0.058 Uiso 1 1 calc R
N1 N 0.27154(14) 1.1909(4) 0.68387(18) 0.0282(7) Uani 1 1 d .
N2 N 0.05085(14) 1.2472(4) 0.45253(18) 0.0323(8) Uani 1 1 d .
N3 N -0.01232(14) 1.4329(4) 0.36431(18) 0.0353(8) Uani 1 1 d .
N4 N 0.01245(16) 1.5129(4) 0.4332(2) 0.0431(9) Uani 1 1 d .
O5 O 0.13144(14) 1.1004(4) 0.72413(18) 0.0610(9) Uani 1 1 d .
O4 O 0.09898(12) 1.0481(3) 0.60488(16) 0.0402(7) Uani 1 1 d .
O1W O 0.07836(13) 0.9119(3) 0.77556(17) 0.0561(9) Uani 1 1 d .
H1A H 0.0902 0.9534 0.8212 0.084 Uiso 1 1 d R
H1B H 0.0877 0.9901 0.7547 0.084 Uiso 1 1 d R
O3 O 0.17687(12) 1.1658(3) 0.57884(15) 0.0373(7) Uani 1 1 d .
O2W O 0.01601(11) 0.8890(3) 0.44895(17) 0.0505(8) Uani 1 1 d .
H2A H -0.0200 0.9252 0.4301 0.076 Uiso 1 1 d R
H2B H 0.0147 0.7729 0.4453 0.076 Uiso 1 1 d R
O1 O 0.36494(12) 0.7002(3) 0.48379(15) 0.0383(7) Uani 1 1 d .
O2 O 0.38123(13) 0.5353(3) 0.57632(16) 0.0446(8) Uani 1 1 d .
O6 O 0.0000 1.5454(5) 0.2500 0.0466(11) Uani 1 2 d S

loop_
_atom_site_aniso_label
_atom_site_aniso_U_11
_atom_site_aniso_U_22
_atom_site_aniso_U_33
_atom_site_aniso_U_23
_atom_site_aniso_U_13
_atom_site_aniso_U_12
Zn1 0.0301(3) 0.0321(3) 0.0383(3) -0.0010(2) 0.0222(2) 0.0037(2)
C14 0.037(3) 0.034(2) 0.046(3) 0.002(2) 0.032(3) 0.0025(19)
C12 0.033(2) 0.0249(19) 0.032(2) -0.0015(18) 0.023(2) 0.0023(17)
C11 0.049(3) 0.033(2) 0.037(3) -0.0003(19) 0.031(3) 0.003(2)
C10 0.038(3) 0.042(2) 0.026(2) -0.0018(19) 0.013(2) 0.006(2)
C9 0.029(3) 0.041(2) 0.045(3) -0.011(2) 0.020(2) -0.0017(19)
C13 0.026(2) 0.027(2) 0.028(2) -0.0031(17) 0.017(2) 0.0003(16)
C8 0.030(2) 0.034(2) 0.044(3) -0.0034(19) 0.027(2) -0.0035(18)
C5 0.023(2) 0.029(2) 0.028(2) 0.0004(17) 0.0154(19) 0.0002(16)
C4 0.038(3) 0.036(2) 0.043(3) -0.0019(19) 0.034(2) -0.0015(18)
C17 0.033(3) 0.050(3) 0.038(3) 0.007(2) 0.016(2) 0.010(2)
C6 0.041(3) 0.030(2) 0.046(3) 0.0048(19) 0.032(2) 0.0023(19)
C7 0.043(3) 0.039(2) 0.044(2) 0.004(2) 0.037(2) 0.0017(19)
C2 0.027(2) 0.034(2) 0.025(2) 0.0003(17) 0.0165(19) 0.0025(17)
C3 0.043(3) 0.029(2) 0.042(3) 0.0008(19) 0.032(2) 0.0005(18)
C1 0.025(2) 0.041(2) 0.033(2) -0.007(2) 0.019(2) 0.0007(19)
C15 0.042(3) 0.032(2) 0.041(3) -0.006(2) 0.025(2) 0.0019(19)
C16 0.049(3) 0.035(2) 0.038(3) -0.005(2) 0.030(2) 0.005(2)
C18 0.055(3) 0.039(2) 0.043(3) 0.007(2) 0.027(3) 0.014(2)
N1 0.0252(19) 0.0293(16) 0.035(2) -0.0039(14) 0.0210(18) -0.0002(14)
N2 0.032(2) 0.0335(18) 0.033(2) -0.0004(15) 0.0212(18) -0.0003(15)
N3 0.033(2) 0.0401(19) 0.033(2) -0.0005(17) 0.0208(18) 0.0009(16)
N4 0.052(2) 0.0360(19) 0.045(2) 0.0017(18) 0.032(2) 0.0101(18)
O5 0.055(2) 0.095(2) 0.060(2) -0.0111(18) 0.049(2) -0.0094(18)
O4 0.0306(17) 0.0548(17) 0.0425(19) -0.0067(14) 0.0264(16) -0.0026(14)
O1W 0.062(2) 0.0551(18) 0.052(2) -0.0078(15) 0.0354(18) -0.0081(16)
O3 0.0317(17) 0.0520(17) 0.0305(17) -0.0030(13) 0.0204(15) -0.0087(13)
O2W 0.0288(17) 0.0312(14) 0.086(2) -0.0145(15) 0.0327(17) -0.0039(13)
O1 0.0415(18) 0.0451(15) 0.0416(17) -0.0016(13) 0.0324(16) 0.0077(13)
O2 0.059(2) 0.0344(15) 0.0480(18) 0.0101(15) 0.0370(17) 0.0176(14)
O6 0.061(3) 0.034(2) 0.057(3) 0.000 0.042(3) 0.000

loop_
_atom_type_symbol
_atom_type_description
_atom_type_scat_dispersion_real
_atom_type_scat_dispersion_imag
_atom_type_scat_source
C C 0.0033 0.0016 'International Tables Vol C Tables 4.2.6.8 and 6.1.1.4'
H H 0.0000 0.0000 'International Tables Vol C Tables 4.2.6.8 and 6.1.1.4'
N N 0.0061 0.0033 'International Tables Vol C Tables 4.2.6.8 and 6.1.1.4'
O O 0.0106 0.0060 'International Tables Vol C Tables 4.2.6.8 and 6.1.1.4'
Zn Zn 0.2839 1.4301 'International Tables Vol C Tables 4.2.6.8 and 6.1.1.4'

loop_
_geom_angle_atom_site_label_1
_geom_angle_atom_site_label_2
_geom_angle_atom_site_label_3
_geom_angle
_geom_angle_site_symmetry_1
_geom_angle_site_symmetry_3
O1 Zn1 O4 109.91(11) 7_566 .
O1 Zn1 N2 150.02(12) 7_566 .
O4 Zn1 N2 99.89(12) . .
O1 Zn1 O3 94.10(11) 7_566 .
O4 Zn1 O3 85.08(11) . .
N2 Zn1 O3 91.64(12) . .
O1 Zn1 O2W 87.36(10) 7_566 .
O4 Zn1 O2W 91.18(12) . .
N2 Zn1 O2W 88.79(11) . .
O3 Zn1 O2W 176.25(11) . .
O1 Zn1 O2 58.08(9) 7_566 7_566
O4 Zn1 O2 165.00(10) . 7_566
N2 Zn1 O2 92.97(11) . 7_566
O3 Zn1 O2 86.87(10) . 7_566
O2W Zn1 O2 96.82(11) . 7_566
O1 Zn1 C1 29.25(11) 7_566 7_566
O4 Zn1 C1 138.56(12) . 7_566
N2 Zn1 C1 121.45(13) . 7_566
O3 Zn1 C1 90.58(11) . 7_566
O2W Zn1 C1 92.37(11) . 7_566
O2 Zn1 C1 28.82(10) 7_566 7_566
O5 C14 O4 124.0(4) . .
O5 C14 C12 115.9(4) . .
O4 C14 C12 120.1(4) . .
C11 C12 C13 119.1(4) . .
C11 C12 C14 119.2(4) . .
C13 C12 C14 121.6(3) . .
C12 C11 C10 122.3(4) . .
C12 C11 H11 118.9 . .
C10 C11 H11 118.9 . .
C9 C10 C11 118.0(4) . .
C9 C10 H10 121.0 . .
C11 C10 H10 121.0 . .
C10 C9 N1 121.5(4) . .
C10 C9 H9 119.2 . .
N1 C9 H9 119.2 . .
O3 C13 N1 117.2(3) . .
O3 C13 C12 126.5(4) . .
N1 C13 C12 116.3(3) . .
N1 C8 C5 114.7(3) . .
N1 C8 H8B 108.6 . .
C5 C8 H8B 108.6 . .
N1 C8 H8A 108.6 . .
C5 C8 H8A 108.6 . .
H8B C8 H8A 107.6 . .
C6 C5 C4 118.5(3) . .
C6 C5 C8 118.2(3) . .
C4 C5 C8 123.2(3) . .
C5 C4 C3 120.9(4) . .
C5 C4 H4 119.6 . .
C3 C4 H4 119.6 . .
N3 C17 C18 111.2(3) . .
N3 C17 H17A 109.4 . .
C18 C17 H17A 109.4 . .
N3 C17 H17B 109.4 . .
C18 C17 H17B 109.4 . .
H17A C17 H17B 108.0 . .
C7 C6 C5 121.1(3) . .
C7 C6 H6 119.4 . .
C5 C6 H6 119.4 . .
C6 C7 C2 120.6(4) . .
C6 C7 H7 119.7 . .
C2 C7 H7 119.7 . .
C3 C2 C7 118.7(3) . .
C3 C2 C1 121.2(3) . .
C7 C2 C1 120.1(3) . .
C2 C3 C4 120.2(3) . .
C2 C3 H3 119.9 . .
C4 C3 H3 119.9 . .
O2 C1 O1 120.6(3) . .
O2 C1 C2 120.8(4) . .
O1 C1 C2 118.6(3) . .
O2 C1 Zn1 69.2(2) . 7_566
O1 C1 Zn1 51.40(18) . 7_566
C2 C1 Zn1 169.8(3) . 7_566
N2 C15 N3 110.6(3) . .
N2 C15 H17 124.7 . .
N3 C15 H17 124.7 . .
N4 C16 N2 114.1(4) . .
N4 C16 H18 122.9 . .
N2 C16 H18 122.9 . .
O6 C18 C17 107.0(3) . .
O6 C18 H19A 110.3 . .
C17 C18 H19A 110.3 . .
O6 C18 H19B 110.3 . .
C17 C18 H19B 110.3 . .
H19A C18 H19B 108.6 . .
C9 N1 C13 122.8(3) . .
C9 N1 C8 118.8(3) . .
C13 N1 C8 118.3(3) . .
C15 N2 C16 103.1(3) . .
C15 N2 Zn1 130.3(3) . .
C16 N2 Zn1 126.3(3) . .
C15 N3 N4 108.9(3) . .
C15 N3 C17 130.6(3) . .
N4 N3 C17 120.5(3) . .
C16 N4 N3 103.3(3) . .
C14 O4 Zn1 133.2(3) . .
H1A O1W H1B 108.1 . .
C13 O3 Zn1 124.5(2) . .
Zn1 O2W H2A 130.3 . .
Zn1 O2W H2B 121.6 . .
H2A O2W H2B 107.2 . .
C1 O1 Zn1 99.3(2) . 7_566
C1 O2 Zn1 82.0(2) . 7_566
C18 O6 C18 113.1(4) . 2

loop_
_geom_bond_atom_site_label_1
_geom_bond_atom_site_label_2
_geom_bond_distance
_geom_bond_site_symmetry_2
Zn1 O1 2.028(2) 7_566
Zn1 O4 2.031(3) .
Zn1 N2 2.038(3) .
Zn1 O3 2.107(3) .
Zn1 O2W 2.119(3) .
Zn1 O2 2.417(3) 7_566
Zn1 C1 2.561(4) 7_566
C14 O5 1.235(5) .
C14 O4 1.262(5) .
C14 C12 1.509(5) .
C12 C11 1.366(5) .
C12 C13 1.438(5) .
C11 C10 1.397(6) .
C11 H11 0.9300 .
C10 C9 1.348(6) .
C10 H10 0.9300 .
C9 N1 1.360(5) .
C9 H9 0.9300 .
C13 O3 1.243(4) .
C13 N1 1.382(5) .
C8 N1 1.468(5) .
C8 C5 1.516(5) .
C8 H8B 0.9700 .
C8 H8A 0.9700 .
C5 C6 1.376(5) .
C5 C4 1.377(5) .
C4 C3 1.387(5) .
C4 H4 0.9300 .
C17 N3 1.456(5) .
C17 C18 1.502(6) .
C17 H17A 0.9700 .
C17 H17B 0.9700 .
C6 C7 1.369(5) .
C6 H6 0.9300 .
C7 C2 1.387(5) .
C7 H7 0.9300 .
C2 C3 1.379(5) .
C2 C1 1.496(5) .
C3 H3 0.9300 .
C1 O2 1.247(4) .
C1 O1 1.268(4) .
C1 Zn1 2.561(4) 7_566
C15 N2 1.318(5) .
C15 N3 1.328(5) .
C15 H17 0.9300 .
C16 N4 1.312(5) .
C16 N2 1.345(4) .
C16 H18 0.9300 .
C18 O6 1.407(4) .
C18 H19A 0.9700 .
C18 H19B 0.9700 .
N3 N4 1.355(4) .
O1W H1A 0.8936 .
O1W H1B 0.8933 .
O2W H2A 0.8937 .
O2W H2B 0.8922 .
O1 Zn1 2.028(2) 7_566
O2 Zn1 2.417(3) 7_566
O6 C18 1.407(4) 2

loop_
_geom_hbond_atom_site_label_D
_geom_hbond_atom_site_label_H
_geom_hbond_atom_site_label_A
_geom_hbond_distance_DH
_geom_hbond_distance_HA
_geom_hbond_distance_DA
_geom_hbond_angle_DHA
_geom_hbond_site_symmetry_A
O1W H1A O2 0.89 1.96 2.854(4) 177.3 4_556
O1W H1B O5 0.89 1.96 2.808(4) 159.1 .
O2W H2A O4 0.89 1.92 2.797(4) 167.4 5_576
O2W H2B N4 0.89 2.01 2.898(4) 177.1 1_545

loop_
_geom_torsion_atom_site_label_1
_geom_torsion_atom_site_label_2
_geom_torsion_atom_site_label_3
_geom_torsion_atom_site_label_4
_geom_torsion
_geom_torsion_site_symmetry_1
_geom_torsion_site_symmetry_4
O5 C14 C12 C11 16.2(5) . .
O4 C14 C12 C11 -163.1(3) . .
O5 C14 C12 C13 -162.1(3) . .
O4 C14 C12 C13 18.6(5) . .
C13 C12 C11 C10 -0.2(6) . .
C14 C12 C11 C10 -178.5(3) . .
C12 C11 C10 C9 1.1(6) . .
C11 C10 C9 N1 -0.9(6) . .
C11 C12 C13 O3 -179.3(3) . .
C14 C12 C13 O3 -1.0(6) . .
C11 C12 C13 N1 -0.8(5) . .
C14 C12 C13 N1 177.4(3) . .
N1 C8 C5 C6 -171.7(3) . .
N1 C8 C5 C4 7.0(5) . .
C6 C5 C4 C3 2.7(6) . .
C8 C5 C4 C3 -176.1(4) . .
C4 C5 C6 C7 -1.1(6) . .
C8 C5 C6 C7 177.7(4) . .
C5 C6 C7 C2 -1.2(6) . .
C6 C7 C2 C3 2.0(6) . .
C6 C7 C2 C1 -174.8(4) . .
C7 C2 C3 C4 -0.4(6) . .
C1 C2 C3 C4 176.3(4) . .
C5 C4 C3 C2 -1.9(6) . .
C3 C2 C1 O2 -24.0(6) . .
C7 C2 C1 O2 152.7(4) . .
C3 C2 C1 O1 158.2(4) . .
C7 C2 C1 O1 -25.2(5) . .
C3 C2 C1 Zn1 168.5(13) . 7_566
C7 C2 C1 Zn1 -14.8(17) . 7_566
N3 C17 C18 O6 69.1(4) . .
C10 C9 N1 C13 -0.1(6) . .
C10 C9 N1 C8 178.2(3) . .
O3 C13 N1 C9 179.6(3) . .
C12 C13 N1 C9 1.0(5) . .
O3 C13 N1 C8 1.2(5) . .
C12 C13 N1 C8 -177.4(3) . .
C5 C8 N1 C9 89.9(4) . .
C5 C8 N1 C13 -91.7(4) . .
N3 C15 N2 C16 -0.5(4) . .
N3 C15 N2 Zn1 173.3(3) . .
N4 C16 N2 C15 0.2(5) . .
N4 C16 N2 Zn1 -174.0(3) . .
O1 Zn1 N2 C15 29.8(5) 7_566 .
O4 Zn1 N2 C15 -143.8(4) . .
O3 Zn1 N2 C15 130.9(4) . .
O2W Zn1 N2 C15 -52.8(4) . .
O2 Zn1 N2 C15 43.9(4) 7_566 .
C1 Zn1 N2 C15 39.2(4) 7_566 .
O1 Zn1 N2 C16 -157.7(3) 7_566 .
O4 Zn1 N2 C16 28.7(3) . .
O3 Zn1 N2 C16 -56.6(3) . .
O2W Zn1 N2 C16 119.7(3) . .
O2 Zn1 N2 C16 -143.5(3) 7_566 .
C1 Zn1 N2 C16 -148.2(3) 7_566 .
N2 C15 N3 N4 0.7(5) . .
N2 C15 N3 C17 179.7(4) . .
C18 C17 N3 C15 -98.4(5) . .
C18 C17 N3 N4 80.5(5) . .
N2 C16 N4 N3 0.2(5) . .
C15 N3 N4 C16 -0.5(4) . .
C17 N3 N4 C16 -179.7(4) . .
O5 C14 O4 Zn1 177.0(3) . .
C12 C14 O4 Zn1 -3.8(5) . .
O1 Zn1 O4 C14 77.0(3) 7_566 .
N2 Zn1 O4 C14 -106.4(3) . .
O3 Zn1 O4 C14 -15.5(3) . .
O2W Zn1 O4 C14 164.7(3) . .
O2 Zn1 O4 C14 42.3(6) 7_566 .
C1 Zn1 O4 C14 69.7(4) 7_566 .
N1 C13 O3 Zn1 153.2(2) . .
C12 C13 O3 Zn1 -28.3(5) . .
O1 Zn1 O3 C13 -78.7(3) 7_566 .
O4 Zn1 O3 C13 31.0(3) . .
N2 Zn1 O3 C13 130.8(3) . .
O2W Zn1 O3 C13 34.2(17) . .
O2 Zn1 O3 C13 -136.3(3) 7_566 .
C1 Zn1 O3 C13 -107.7(3) 7_566 .
O2 C1 O1 Zn1 -0.2(4) . 7_566
C2 C1 O1 Zn1 177.7(3) . 7_566
O1 C1 O2 Zn1 0.2(4) . 7_566
C2 C1 O2 Zn1 -177.6(3) . 7_566
C17 C18 O6 C18 -178.6(4) . 2
